data_7150517
loop_
_publ_author_name
'Donohoe, Timothy J.'
'Mitchell, Lee'
'Waring, Michael J.'
'Helliwell, Madeleine'
'Bell, Andrew'
'Newcombe, Nicholas J.'

_publ_section_title
;
 Scope of the directed dihydroxylation: application to cyclic
 homoallylic alcohols and trihaloacetamides
;
_journal_issue 12
_journal_name_full 'Organic &amp;  Biomolecular Chemistry'
_journal_page_first 2173
_journal_paper_doi 10.1039/b303081d
_journal_volume 1
_journal_year 2003
_chemical_formula_sum 'C19 H36 Cl5 N3 O5 Os'
_chemical_formula_weight 753.98
_space_group_IT_number 2
_symmetry_cell_setting triclinic
_symmetry_Int_Tables_number 2
_symmetry_space_group_name_Hall '-P 1'
_symmetry_space_group_name_H-M 'P -1'
_audit_creation_date 1998-06-16
_audit_creation_method 'by teXsan v1.7'
_audit_update_record ?
_cell_angle_alpha 101.31(4)
_cell_angle_beta 119.63(3)
_cell_angle_gamma 73.15(3)
_cell_formula_units_Z 2
_cell_length_a 11.595(6)
_cell_length_b 12.862(5)
_cell_length_c 11.561(6)
_cell_measurement_reflns_used 0
_cell_measurement_temperature 296.2
_cell_measurement_theta_max 0.0
_cell_measurement_theta_min 0.0
_cell_volume 1431.5(13)
_computing_cell_refinement 'MSC/AFC Diffractometer Control'
_computing_data_collection 'MSC/AFC Diffractometer Control'
_computing_data_reduction 'teXsan (MSC, 1995)'
_computing_publication_material 'teXsan (MSC, 1995)'
_computing_structure_refinement 'teXsan (MSC, 1995)'
_diffrn_ambient_temperature 296.2
_diffrn_measurement_device 'Rigaku AFC6S'
_diffrn_orient_matrix_UB_11 -0.03506
_diffrn_orient_matrix_UB_12 -0.00776
_diffrn_orient_matrix_UB_13 0.06066
_diffrn_orient_matrix_UB_21 -0.03520
_diffrn_orient_matrix_UB_22 0.08066
_diffrn_orient_matrix_UB_23 0.00460
_diffrn_orient_matrix_UB_31 -0.08892
_diffrn_orient_matrix_UB_32 -0.00777
_diffrn_orient_matrix_UB_33 -0.07900
_diffrn_radiation_detector 'scintillation counter'
_diffrn_radiation_monochromator graphite
_diffrn_radiation_source 'X-ray tube'
_diffrn_radiation_type 'Mo K\a'
_diffrn_radiation_wavelength 0.7107
_diffrn_reflns_av_R_equivalents 0.02308
_diffrn_reflns_av_sigmaI/netI 0.060
_diffrn_reflns_limit_h_max 13
_diffrn_reflns_limit_h_min 0
_diffrn_reflns_limit_k_max 15
_diffrn_reflns_limit_k_min -14
_diffrn_reflns_limit_l_max 11
_diffrn_reflns_limit_l_min -13
_diffrn_reflns_number 5326
_diffrn_reflns_reduction_process 'Lp corrections applied'
_diffrn_reflns_theta_max 25.00
_diffrn_reflns_theta_min 1.66
_diffrn_standards_decay_% -0.43
_diffrn_standards_interval_count 0
_diffrn_standards_number 3
_exptl_absorpt_coefficient_mu 4.950
_exptl_absorpt_correction_T_max 1.000
_exptl_absorpt_correction_T_min 0.799
_exptl_absorpt_correction_type
;
\y scans (North,Phillips & Matthews, 1968)
;
_exptl_crystal_colour unknown
_exptl_crystal_density_diffrn 1.749
_exptl_crystal_density_meas ?
_exptl_crystal_description unknown
_exptl_crystal_F_000 744.00
_exptl_crystal_size_max 0.00
_exptl_crystal_size_mid 0.00
_exptl_crystal_size_min 0.00
_refine_diff_density_max 0.82
_refine_diff_density_min -0.79
_refine_ls_extinction_coef 0.00000041(3)
_refine_ls_extinction_expression 'equ(3) Acta Cryst.(1968) A24, p213.'
_refine_ls_extinction_method 'Zachariasen (1967)'
_refine_ls_goodness_of_fit_all 1.609
_refine_ls_goodness_of_fit_obs 1.521
_refine_ls_matrix_type full
_refine_ls_number_constraints 0
_refine_ls_number_parameters 303
_refine_ls_number_reflns 4202
_refine_ls_number_restraints 0
_refine_ls_R_factor_all 0.0660
_refine_ls_R_factor_obs 0.0354
_refine_ls_shift/esd_max 0.0000
_refine_ls_shift/esd_mean 0.0000
_refine_ls_structure_factor_coef F
_refine_ls_weighting_details 'w = 1/[\s^2^(Fo) + 0.00003|Fo|^2^]'
_refine_ls_weighting_scheme calc
_refine_ls_wR_factor_all 0.0369
_refine_ls_wR_factor_obs 0.0316
_reflns_number_observed 4202
_reflns_number_total 5053
_reflns_observed_criterion >2.00\s(I)
_cod_data_source_file b303081d.txt
_cod_data_source_block S667
_cod_depositor_comments
;
 Correcting the data name order in the GEOM_TORSION loop.

 Antanas Vaitkus,
 2018-08-08

The following automatic conversions were performed:

'_refine_ls_weighting_scheme' value 'w = 1/[\s^2^(Fo) +
0.00003|Fo|^2^]' was changed to 'calc'. New tag
'_refine_ls_weighting_details' was created. The value of the new tag
was set to 'w = 1/[\s^2^(Fo) + 0.00003|Fo|^2^]'.

Automatic conversion script
Id: cif_fix_values 3143 2015-03-26 13:38:13Z robertas 

The following automatic conversions were performed:
data name '_geom_bond_atom_site_label_D' replaced with
'_geom_hbond_atom_site_label_D' as specified in the replacement file
'/home/antanas/src/cod-tools/trunk/data/replacement-values/replacement_tags.lst'.

data
name '_geom_bond_atom_site_label_H' replaced with
'_geom_hbond_atom_site_label_H' as specified in the replacement file
'/home/antanas/src/cod-tools/trunk/data/replacement-values/replacement_tags.lst'.

data
name '_geom_contact_atom_site_label_a' replaced with
'_geom_hbond_atom_site_label_A' as specified in the replacement file
'/home/antanas/src/cod-tools/trunk/data/replacement-values/replacement_tags.lst'.

data
name '_geom_bond_distance_DH' replaced with '_geom_hbond_distance_DH'
as specified in the replacement file
'/home/antanas/src/cod-tools/trunk/data/replacement-values/replacement_tags.lst'.

data
name '_geom_contact_distance_HA' replaced with
'_geom_hbond_distance_HA' as specified in the replacement file
'/home/antanas/src/cod-tools/trunk/data/replacement-values/replacement_tags.lst'.

data
name '_geom_contact_distance_DA' replaced with
'_geom_hbond_distance_DA' as specified in the replacement file
'/home/antanas/src/cod-tools/trunk/data/replacement-values/replacement_tags.lst'.

data
name '_geom_angle_DHA' replaced with '_geom_hbond_angle_DHA' as
specified in the replacement file
'/home/antanas/src/cod-tools/trunk/data/replacement-values/replacement_tags.lst'.

data
name '_geom_contact_site_symmetry_A' replaced with
'_geom_hbond_site_symmetry_A' as specified in the replacement file
'/home/antanas/src/cod-tools/trunk/data/replacement-values/replacement_tags.lst'.

Automatic conversion script
Id: cif_correct_tags 5005 2017-03-03 11:38:54Z antanas 
;
_cod_original_cell_volume 1431(1)
_cod_original_formula_sum 'C19 H36 Cl5 N3 O5 Os '
_cod_database_code 7150517

loop_
_symmetry_equiv_pos_as_xyz
'   +x,   +y,   +z'
'   -x,   -y,   -z'

loop_
_atom_site_aniso_label
_atom_site_aniso_U_11
_atom_site_aniso_U_22
_atom_site_aniso_U_33
_atom_site_aniso_U_12
_atom_site_aniso_U_13
_atom_site_aniso_U_23
Os(1) 0.0330(2) 0.0215(1) 0.0312(2) -0.0054(1) 0.0132(1) 0.0006(1)
Cl(1) 0.047(1) 0.051(1) 0.049(1) -0.0242(10) 0.0093(10) 0.0023(10)
Cl(2) 0.063(1) 0.056(1) 0.046(1) -0.022(1) 0.011(1) 0.021(1)
Cl(3) 0.065(1) 0.054(1) 0.085(2) -0.017(1) 0.049(1) -0.014(1)
Cl(4) 0.156(3) 0.078(2) 0.155(3) 0.002(2) 0.091(3) 0.005(2)
Cl(5) 0.159(3) 0.115(3) 0.122(3) -0.075(2) 0.086(2) -0.021(2)
O(1) 0.048(3) 0.035(3) 0.036(3) -0.005(2) 0.021(3) -0.001(2)
O(2) 0.057(3) 0.036(3) 0.039(3) -0.016(3) 0.020(3) 0.005(2)
O(3) 0.036(3) 0.021(2) 0.050(3) -0.006(2) 0.018(2) -0.003(2)
O(4) 0.041(3) 0.019(2) 0.042(3) -0.005(2) 0.015(2) 0.001(2)
O(5) 0.044(3) 0.040(3) 0.082(4) -0.020(3) 0.003(3) 0.025(3)
N(1) 0.051(4) 0.023(3) 0.039(4) -0.009(3) 0.019(3) 0.005(3)
N(2) 0.033(4) 0.035(4) 0.049(4) -0.005(3) 0.015(3) 0.007(3)
N(3) 0.043(4) 0.030(3) 0.032(3) -0.021(3) 0.007(3) 0.005(3)
C(1) 0.054(6) 0.041(5) 0.063(6) 0.007(4) 0.018(5) 0.021(4)
C(2) 0.088(7) 0.024(4) 0.082(6) -0.009(4) 0.055(6) -0.009(4)
C(3) 0.057(6) 0.032(5) 0.081(7) -0.015(4) 0.029(5) 0.012(4)
C(4) 0.039(5) 0.043(5) 0.083(7) -0.021(4) 0.025(5) -0.001(5)
C(5) 0.049(5) 0.069(6) 0.081(7) -0.002(5) 0.043(5) -0.006(5)
C(6) 0.039(5) 0.069(6) 0.068(6) -0.003(4) 0.010(5) 0.022(5)
C(7) 0.026(4) 0.028(4) 0.037(4) -0.001(3) 0.015(3) -0.002(3)
C(8) 0.037(4) 0.025(4) 0.031(4) -0.007(3) 0.019(3) 0.001(3)
C(9) 0.038(4) 0.028(4) 0.035(4) -0.013(3) 0.013(3) 0.005(3)
C(10) 0.037(4) 0.031(4) 0.035(4) -0.007(3) 0.019(3) -0.002(3)
C(11) 0.034(4) 0.029(4) 0.034(4) -0.007(3) 0.017(3) 0.002(3)
C(12) 0.027(4) 0.030(4) 0.033(4) -0.005(3) 0.007(3) -0.002(3)
C(13) 0.041(4) 0.037(4) 0.036(4) -0.013(4) 0.014(4) 0.009(3)
C(14) 0.041(4) 0.031(4) 0.034(4) -0.016(3) 0.016(4) -0.005(3)
C(15) 0.034(4) 0.036(4) 0.033(4) -0.006(3) 0.012(3) 0.000(3)
C(16) 0.049(5) 0.047(5) 0.044(5) -0.014(4) 0.012(4) -0.008(4)
C(17) 0.083(7) 0.087(7) 0.042(5) -0.047(6) 0.036(5) -0.021(5)
C(18) 0.061(6) 0.053(5) 0.035(5) -0.005(4) 0.006(4) -0.003(4)
C(19) 0.068(7) 0.082(7) 0.108(8) -0.014(6) 0.054(7) -0.009(6)

loop_
_atom_site_label
_atom_site_fract_x
_atom_site_fract_y
_atom_site_fract_z
_atom_site_U_iso_or_equiv
_atom_site_occupancy
_atom_site_refinement_flags
_atom_site_thermal_displace_type
_atom_site_calc_flag
_atom_site_calc_attached_atom
Os(1) 0.15589(3) 0.15394(2) 0.32908(3) 0.02916(8) 1.000 . Uani d ?
Cl(1) -0.1624(2) 0.5677(2) 0.0466(2) 0.0508(6) 1.000 . Uani d ?
Cl(2) -0.0648(2) 0.7469(2) 0.0428(2) 0.0554(6) 1.000 . Uani d ?
Cl(3) -0.1415(2) 0.7466(2) 0.2459(2) 0.0622(7) 1.000 . Uani d ?
Cl(4) 0.4903(4) 0.0707(2) 0.8306(4) 0.126(1) 1.000 . Uani d ?
Cl(5) 0.5011(4) -0.1555(3) 0.8339(3) 0.115(1) 1.000 . Uani d ?
O(1) 0.1635(5) 0.1635(4) 0.4846(4) 0.040(1) 1.000 . Uani d ?
O(2) 0.1142(5) 0.1177(4) 0.1621(5) 0.043(2) 1.000 . Uani d ?
O(3) 0.3470(5) 0.1507(3) 0.3933(5) 0.037(1) 1.000 . Uani d ?
O(4) 0.1276(5) 0.3101(3) 0.3167(4) 0.035(1) 1.000 . Uani d ?
O(5) 0.1652(5) 0.6718(4) 0.3000(6) 0.059(2) 1.000 . Uani d ?
N(1) 0.1838(6) -0.0228(4) 0.3428(6) 0.038(2) 1.000 . Uani d ?
N(2) -0.0635(6) 0.1547(5) 0.2553(6) 0.040(2) 1.000 . Uani d ?
N(3) 0.1097(6) 0.5111(4) 0.2715(5) 0.035(2) 1.000 . Uani d ?
C(1) 0.2971(8) -0.0594(6) 0.4748(8) 0.057(3) 1.000 . Uani d ?
C(2) 0.2119(9) -0.0932(6) 0.2373(9) 0.059(3) 1.000 . Uani d ?
C(3) 0.0527(9) -0.0324(6) 0.3313(9) 0.054(3) 1.000 . Uani d ?
C(4) -0.0679(8) 0.0359(6) 0.2262(9) 0.053(3) 1.000 . Uani d ?
C(5) -0.1116(8) 0.2068(7) 0.3550(9) 0.063(3) 1.000 . Uani d ?
C(6) -0.1548(8) 0.2114(7) 0.1304(9) 0.063(3) 1.000 . Uani d ?
C(7) 0.3719(7) 0.2586(5) 0.4272(7) 0.032(2) 1.000 . Uani d ?
C(8) 0.2476(7) 0.3314(5) 0.3270(6) 0.030(2) 1.000 . Uani d ?
C(9) 0.2438(7) 0.4525(5) 0.3649(6) 0.033(2) 1.000 . Uani d ?
C(10) 0.2723(7) 0.4818(5) 0.5094(7) 0.034(2) 1.000 . Uani d ?
C(11) 0.4121(7) 0.4141(5) 0.6025(6) 0.031(2) 1.000 . Uani d ?
C(12) 0.4055(7) 0.2939(5) 0.5697(6) 0.034(2) 1.000 . Uani d ?
C(13) 0.0844(7) 0.6146(6) 0.2477(7) 0.037(2) 1.000 . Uani d ?
C(14) -0.0647(7) 0.6653(5) 0.1475(6) 0.035(2) 1.000 . Uani d ?
C(15) 0.4599(7) 0.4517(5) 0.7518(7) 0.036(2) 1.000 . Uani d ?
C(16) 0.4752(8) 0.5692(6) 0.7772(7) 0.051(2) 1.000 . Uani d ?
C(17) 0.3589(9) 0.4444(7) 0.7975(8) 0.064(3) 1.000 . Uani d ?
C(18) 0.5987(9) 0.3799(6) 0.8375(7) 0.059(3) 1.000 . Uani d ?
C(19) 0.5905(10) -0.0566(8) 0.866(1) 0.081(4) 1.000 . Uani d ?
H(1a) 0.3010 -0.1342 0.4810 0.068 1.000 . Uiso c ?
H(1b) 0.3812 -0.0558 0.4823 0.068 1.000 . Uiso c ?
H(1c) 0.2824 -0.0163 0.5438 0.068 1.000 . Uiso c ?
H(2a) 0.2183 -0.1681 0.2466 0.071 1.000 . Uiso c ?
H(2b) 0.1408 -0.0733 0.1520 0.071 1.000 . Uiso c ?
H(2c) 0.2961 -0.0883 0.2463 0.071 1.000 . Uiso c ?
H(3a) 0.0459 -0.1063 0.3085 0.065 1.000 . Uiso c ?
H(3b) 0.0535 -0.0104 0.4150 0.065 1.000 . Uiso c ?
H(3n) 0.034(5) 0.482(4) 0.237(5) 0.02(1) 1.000 . Uiso d ?
H(4a) -0.1490 0.0293 0.2229 0.064 1.000 . Uiso c ?
H(4b) -0.0699 0.0143 0.1427 0.064 1.000 . Uiso c ?
H(5c) -0.2038 0.2050 0.3223 0.075 1.000 . Uiso c ?
H(5a) -0.0561 0.1739 0.4362 0.075 1.000 . Uiso c ?
H(5b) -0.1074 0.2840 0.3714 0.075 1.000 . Uiso c ?
H(6c) -0.2472 0.2104 0.1007 0.076 1.000 . Uiso c ?
H(6a) -0.1504 0.2888 0.1478 0.076 1.000 . Uiso c ?
H(6b) -0.1291 0.1818 0.0642 0.076 1.000 . Uiso c ?
H(7) 0.4472 0.2604 0.4159 0.039 1.000 . Uiso c ?
H(8) 0.2456 0.3166 0.2427 0.035 1.000 . Uiso c ?
H(9) 0.3110 0.4712 0.3535 0.037 1.000 . Uiso c ?
H(10b) 0.2038 0.4662 0.5216 0.040 1.000 . Uiso c ?
H(10a) 0.2713 0.5574 0.5300 0.040 1.000 . Uiso c ?
H(11) 0.4768 0.4251 0.5802 0.036 1.000 . Uiso c ?
H(12a) 0.3373 0.2846 0.5866 0.040 1.000 . Uiso c ?
H(12b) 0.4912 0.2520 0.6260 0.040 1.000 . Uiso c ?
H(16b) 0.5403 0.5734 0.7519 0.059 1.000 . Uiso c ?
H(16c) 0.3903 0.6150 0.7258 0.059 1.000 . Uiso c ?
H(16a) 0.5060 0.5898 0.8690 0.059 1.000 . Uiso c ?
H(17b) 0.2723 0.4920 0.7468 0.075 1.000 . Uiso c ?
H(17c) 0.3483 0.3729 0.7836 0.075 1.000 . Uiso c ?
H(17a) 0.3910 0.4684 0.8890 0.075 1.000 . Uiso c ?
H(18b) 0.6623 0.3875 0.8125 0.071 1.000 . Uiso c ?
H(18c) 0.6263 0.4058 0.9286 0.071 1.000 . Uiso c ?
H(18a) 0.5912 0.3081 0.8249 0.071 1.000 . Uiso c ?
H(19b) 0.6549 -0.0567 0.9576 0.096 1.000 . Uiso c ?
H(19a) 0.6365 -0.0770 0.8133 0.096 1.000 . Uiso c ?

loop_
_atom_type_symbol
_atom_type_oxidation_number
_atom_type_number_in_cell
_atom_type_scat_dispersion_real
_atom_type_scat_dispersion_imag
_atom_type_scat_source
C 0 38 0.003 0.002
;International Tables for Crystallography
(1992, Vol. C, Tables 4.2.6.8 and 6.1.1.1)
;
H 0 72 0.000 0.000
;International Tables for Crystallography
(1992, Vol. C, Table 6.1.1.2)
;
O 0 10 0.011 0.006
;International Tables for Crystallography
(1992, Vol. C, Tables 4.2.6.8 and 6.1.1.1)
;
N 0 6 0.006 0.003
;International Tables for Crystallography
(1992, Vol. C, Tables 4.2.6.8 and 6.1.1.1)
;
Cl 0 10 0.148 0.159
;International Tables for Crystallography
(1992, Vol. C, Tables 4.2.6.8 and 6.1.1.1)
;
Os 0 2 -1.216 7.603
;International Tables for Crystallography
(1992, Vol. C, Tables 4.2.6.8 and 6.1.1.1)
;

loop_
_geom_angle_atom_site_label_1
_geom_angle_atom_site_label_2
_geom_angle_atom_site_label_3
_geom_angle
_geom_angle_site_symmetry_1
_geom_angle_site_symmetry_2
_geom_angle_site_symmetry_3
_geom_angle_publ_flag
O(1) Os(1) O(2) 161.9(2) . . . yes
O(1) Os(1) O(3) 96.8(2) . . . yes
O(1) Os(1) O(4) 96.9(2) . . . yes
O(1) Os(1) N(1) 82.7(2) . . . yes
O(1) Os(1) N(2) 83.1(2) . . . yes
O(2) Os(1) O(3) 97.4(2) . . . yes
O(2) Os(1) O(4) 95.7(2) . . . yes
O(2) Os(1) N(1) 84.5(2) . . . yes
O(2) Os(1) N(2) 82.5(2) . . . yes
O(3) Os(1) O(4) 84.6(2) . . . yes
O(3) Os(1) N(1) 96.6(2) . . . yes
O(3) Os(1) N(2) 179.1(2) . . . yes
O(4) Os(1) N(1) 178.8(2) . . . yes
O(4) Os(1) N(2) 96.4(2) . . . yes
N(1) Os(1) N(2) 82.5(2) . . . yes
Os(1) O(3) C(7) 111.5(4) . . . yes
Os(1) O(4) C(8) 109.5(4) . . . yes
Os(1) N(1) C(1) 110.8(4) . . . yes
Os(1) N(1) C(2) 113.6(4) . . . yes
Os(1) N(1) C(3) 104.6(4) . . . yes
C(1) N(1) C(2) 108.2(6) . . . yes
C(1) N(1) C(3) 108.9(6) . . . yes
C(2) N(1) C(3) 110.6(6) . . . yes
Os(1) N(2) C(4) 104.1(4) . . . yes
Os(1) N(2) C(5) 112.4(5) . . . yes
Os(1) N(2) C(6) 112.2(5) . . . yes
C(4) N(2) C(5) 111.5(6) . . . yes
C(4) N(2) C(6) 108.6(6) . . . yes
C(5) N(2) C(6) 108.0(6) . . . yes
C(9) N(3) C(13) 122.7(6) . . . yes
C(9) N(3) H(3n) 120(3) . . . no
C(13) N(3) H(3n) 115(3) . . . no
N(1) C(1) H(1a) 108.8 . . . no
N(1) C(1) H(1b) 109.8 . . . no
N(1) C(1) H(1c) 110.3 . . . no
H(1a) C(1) H(1b) 108.2 . . . no
H(1a) C(1) H(1c) 109.2 . . . no
H(1b) C(1) H(1c) 110.5 . . . no
N(1) C(2) H(2a) 109.1 . . . no
N(1) C(2) H(2b) 110.5 . . . no
N(1) C(2) H(2c) 110.3 . . . no
H(2a) C(2) H(2b) 108.6 . . . no
H(2a) C(2) H(2c) 108.1 . . . no
H(2b) C(2) H(2c) 110.2 . . . no
N(1) C(3) C(4) 111.7(6) . . . yes
N(1) C(3) H(3a) 108.8 . . . no
N(1) C(3) H(3b) 108.7 . . . no
C(4) C(3) H(3a) 108.5 . . . no
C(4) C(3) H(3b) 109.7 . . . no
H(3a) C(3) H(3b) 109.5 . . . no
N(2) C(4) C(3) 111.5(6) . . . yes
N(2) C(4) H(4a) 107.6 . . . no
N(2) C(4) H(4b) 107.6 . . . no
C(3) C(4) H(4a) 109.6 . . . no
C(3) C(4) H(4b) 110.3 . . . no
H(4a) C(4) H(4b) 110.2 . . . no
N(2) C(5) H(5c) 110.9 . . . no
N(2) C(5) H(5a) 111.0 . . . no
N(2) C(5) H(5b) 109.2 . . . no
H(5c) C(5) H(5a) 111.0 . . . no
H(5c) C(5) H(5b) 106.9 . . . no
H(5a) C(5) H(5b) 107.7 . . . no
N(2) C(6) H(6c) 110.8 . . . no
N(2) C(6) H(6a) 109.2 . . . no
N(2) C(6) H(6b) 111.5 . . . no
H(6c) C(6) H(6a) 106.2 . . . no
H(6c) C(6) H(6b) 110.9 . . . no
H(6a) C(6) H(6b) 108.0 . . . no
O(3) C(7) C(8) 106.5(5) . . . yes
O(3) C(7) C(12) 111.5(5) . . . yes
O(3) C(7) H(7) 110.1 . . . no
C(8) C(7) C(12) 114.2(6) . . . yes
C(8) C(7) H(7) 107.0 . . . no
C(12) C(7) H(7) 107.5 . . . no
O(4) C(8) C(7) 108.8(5) . . . yes
O(4) C(8) C(9) 108.1(5) . . . yes
O(4) C(8) H(8) 109.3 . . . no
C(7) C(8) C(9) 113.3(5) . . . yes
C(7) C(8) H(8) 109.8 . . . no
C(9) C(8) H(8) 107.5 . . . no
N(3) C(9) C(8) 106.6(5) . . . yes
N(3) C(9) C(10) 112.2(6) . . . yes
N(3) C(9) H(9) 108.4 . . . no
C(8) C(9) C(10) 112.0(5) . . . yes
C(8) C(9) H(9) 109.2 . . . no
C(10) C(9) H(9) 108.3 . . . no
C(9) C(10) C(11) 109.7(6) . . . yes
C(9) C(10) H(10b) 109.3 . . . no
C(9) C(10) H(10a) 109.6 . . . no
C(11) C(10) H(10b) 109.2 . . . no
C(11) C(10) H(10a) 109.8 . . . no
H(10b) C(10) H(10a) 109.2 . . . no
C(10) C(11) C(12) 107.6(5) . . . yes
C(10) C(11) C(15) 113.1(6) . . . yes
C(10) C(11) H(11) 106.9 . . . no
C(12) C(11) C(15) 114.2(5) . . . yes
C(12) C(11) H(11) 108.0 . . . no
C(15) C(11) H(11) 106.7 . . . no
C(7) C(12) C(11) 112.4(5) . . . yes
C(7) C(12) H(12a) 109.4 . . . no
C(7) C(12) H(12b) 109.2 . . . no
C(11) C(12) H(12a) 107.6 . . . no
C(11) C(12) H(12b) 107.9 . . . no
H(12a) C(12) H(12b) 110.3 . . . no
O(5) C(13) N(3) 125.6(7) . . . yes
O(5) C(13) C(14) 118.3(6) . . . yes
N(3) C(13) C(14) 116.0(6) . . . yes
Cl(1) C(14) Cl(2) 108.4(4) . . . yes
Cl(1) C(14) Cl(3) 108.5(4) . . . yes
Cl(1) C(14) C(13) 114.0(5) . . . yes
Cl(2) C(14) Cl(3) 110.0(4) . . . yes
Cl(2) C(14) C(13) 109.8(5) . . . yes
Cl(3) C(14) C(13) 106.0(5) . . . yes
C(11) C(15) C(16) 110.6(6) . . . yes
C(11) C(15) C(17) 111.6(6) . . . yes
C(11) C(15) C(18) 109.8(6) . . . yes
C(16) C(15) C(17) 108.4(6) . . . yes
C(16) C(15) C(18) 108.0(6) . . . yes
C(17) C(15) C(18) 108.3(6) . . . yes
C(15) C(16) H(16b) 108.6 . . . no
C(15) C(16) H(16c) 109.4 . . . no
C(15) C(16) H(16a) 109.0 . . . no
H(16b) C(16) H(16c) 109.8 . . . no
H(16b) C(16) H(16a) 109.7 . . . no
H(16c) C(16) H(16a) 110.4 . . . no
C(15) C(17) H(17b) 108.8 . . . no
C(15) C(17) H(17c) 110.1 . . . no
C(15) C(17) H(17a) 109.4 . . . no
H(17b) C(17) H(17c) 109.5 . . . no
H(17b) C(17) H(17a) 108.3 . . . no
H(17c) C(17) H(17a) 110.7 . . . no
C(15) C(18) H(18b) 108.3 . . . no
C(15) C(18) H(18c) 107.9 . . . no
C(15) C(18) H(18a) 109.4 . . . no
H(18b) C(18) H(18c) 109.0 . . . no
H(18b) C(18) H(18a) 111.3 . . . no
H(18c) C(18) H(18a) 110.8 . . . no
Cl(4) C(19) Cl(5) 113.8(6) . . . yes
Cl(4) C(19) H(19b) 109.1 . . . no
Cl(4) C(19) H(19a) 109.3 . . . no
Cl(5) C(19) H(19b) 107.3 . . . no
Cl(5) C(19) H(19a) 107.6 . . . no
H(19b) C(19) H(19a) 109.8 . . . no

loop_
_geom_bond_atom_site_label_1
_geom_bond_atom_site_label_2
_geom_bond_distance
_geom_bond_site_symmetry_1
_geom_bond_site_symmetry_2
_geom_bond_publ_flag
Os(1) O(1) 1.737(4) . . yes
Os(1) O(2) 1.741(5) . . yes
Os(1) O(3) 1.948(5) . . yes
Os(1) O(4) 1.961(4) . . yes
Os(1) N(1) 2.227(5) . . yes
Os(1) N(2) 2.246(6) . . yes
Cl(1) C(14) 1.779(6) . . yes
Cl(2) C(14) 1.750(7) . . yes
Cl(3) C(14) 1.782(7) . . yes
Cl(4) C(19) 1.699(10) . . yes
Cl(5) C(19) 1.741(10) . . yes
O(3) C(7) 1.438(7) . . yes
O(4) C(8) 1.438(8) . . yes
O(5) C(13) 1.204(7) . . yes
N(1) C(1) 1.489(9) . . yes
N(1) C(2) 1.485(9) . . yes
N(1) C(3) 1.500(10) . . yes
N(2) C(4) 1.510(9) . . yes
N(2) C(5) 1.485(10) . . yes
N(2) C(6) 1.480(9) . . yes
N(3) C(9) 1.460(8) . . yes
N(3) C(13) 1.331(8) . . yes
N(3) H(3n) 0.93(5) . . no
C(1) H(1a) 0.97 . . no
C(1) H(1b) 0.95 . . no
C(1) H(1c) 0.94 . . no
C(2) H(2a) 0.97 . . no
C(2) H(2b) 0.94 . . no
C(2) H(2c) 0.95 . . no
C(3) C(4) 1.49(1) . . yes
C(3) H(3a) 0.95 . . no
C(3) H(3b) 0.95 . . no
C(4) H(4a) 0.95 . . no
C(4) H(4b) 0.94 . . no
C(5) H(5c) 0.95 . . no
C(5) H(5a) 0.94 . . no
C(5) H(5b) 0.98 . . no
C(6) H(6c) 0.95 . . no
C(6) H(6a) 0.99 . . no
C(6) H(6b) 0.93 . . no
C(7) C(8) 1.514(9) . . yes
C(7) C(12) 1.498(9) . . yes
C(7) H(7) 0.95 . . no
C(8) C(9) 1.526(8) . . yes
C(8) H(8) 0.95 . . no
C(9) C(10) 1.523(9) . . yes
C(9) H(9) 0.95 . . no
C(10) C(11) 1.539(9) . . yes
C(10) H(10b) 0.95 . . no
C(10) H(10a) 0.95 . . no
C(11) C(12) 1.533(8) . . yes
C(11) C(15) 1.551(9) . . yes
C(11) H(11) 0.96 . . no
C(12) H(12a) 0.95 . . no
C(12) H(12b) 0.94 . . no
C(13) C(14) 1.555(9) . . yes
C(15) C(16) 1.527(9) . . yes
C(15) C(17) 1.53(1) . . yes
C(15) C(18) 1.532(10) . . yes
C(16) H(16b) 0.95 . . no
C(16) H(16c) 0.94 . . no
C(16) H(16a) 0.95 . . no
C(17) H(17b) 0.96 . . no
C(17) H(17c) 0.94 . . no
C(17) H(17a) 0.95 . . no
C(18) H(18b) 0.95 . . no
C(18) H(18c) 0.96 . . no
C(18) H(18a) 0.93 . . no
C(19) H(19b) 0.95 . . no
C(19) H(19a) 0.95 . . no

loop_
_geom_contact_atom_site_label_1
_geom_contact_atom_site_label_2
_geom_contact_distance
_geom_contact_site_symmetry_1
_geom_contact_site_symmetry_2
_geom_contact_publ_flag
Cl(1) C(17) 3.584(9) . 2_566 no
Cl(2) O(2) 2.944(5) . 2_565 no
Cl(3) O(1) 3.212(5) . 2_566 no
Cl(5) C(16) 3.546(8) . 1_545 no
O(2) C(19) 3.45(1) . 2_656 no
O(3) C(19) 3.34(1) . 2_656 no
O(3) C(1) 3.522(9) . 2_656 no
O(5) C(2) 3.486(9) . 1_565 no

loop_
_geom_hbond_atom_site_label_D
_geom_hbond_atom_site_label_H
_geom_hbond_atom_site_label_A
_geom_hbond_distance_DH
_geom_hbond_distance_HA
_geom_hbond_distance_DA
_geom_hbond_angle_DHA
_geom_hbond_site_symmetry_A
N(3) H(3n) O(4) 0.93 2.30 2.667(7) 102.7 .
N(3) H(3n) Cl(1) 0.93 2.41 2.923(6) 114.7 .

loop_
_geom_torsion_atom_site_label_1
_geom_torsion_atom_site_label_2
_geom_torsion_atom_site_label_3
_geom_torsion_atom_site_label_4
_geom_torsion_site_symmetry_1
_geom_torsion_site_symmetry_2
_geom_torsion_site_symmetry_3
_geom_torsion_site_symmetry_4
_geom_torsion
_geom_torsion_publ_flag
Os(1) O(3) C(7) C(8) . . . . -36.0(6) no
Os(1) O(3) C(7) C(12) . . . . 89.1(5) no
Os(1) O(4) C(8) C(7) . . . . -37.4(6) no
Os(1) O(4) C(8) C(9) . . . . -160.8(4) no
Os(1) N(1) C(3) C(4) . . . . 42.2(7) no
Os(1) N(2) C(4) C(3) . . . . 41.1(7) no
Cl(1) C(14) C(13) O(5) . . . . 165.0(6) no
Cl(1) C(14) C(13) N(3) . . . . -17.3(8) no
Cl(2) C(14) C(13) O(5) . . . . 43.1(9) no
Cl(2) C(14) C(13) N(3) . . . . -139.2(5) no
Cl(3) C(14) C(13) O(5) . . . . -75.7(8) no
Cl(3) C(14) C(13) N(3) . . . . 102.0(6) no
O(1) Os(1) O(3) C(7) . . . . -83.0(4) no
O(1) Os(1) O(4) C(8) . . . . 110.4(4) no
O(1) Os(1) N(1) C(1) . . . . -47.7(5) no
O(1) Os(1) N(1) C(2) . . . . -169.8(5) no
O(1) Os(1) N(1) C(3) . . . . 69.5(5) no
O(1) Os(1) N(2) C(4) . . . . -97.0(5) no
O(1) Os(1) N(2) C(5) . . . . 23.8(5) no
O(1) Os(1) N(2) C(6) . . . . 145.7(5) no
O(2) Os(1) O(3) C(7) . . . . 108.4(4) no
O(2) Os(1) O(4) C(8) . . . . -82.8(4) no
O(2) Os(1) N(1) C(1) . . . . 145.2(5) no
O(2) Os(1) N(1) C(2) . . . . 23.1(5) no
O(2) Os(1) N(1) C(3) . . . . -97.6(5) no
O(2) Os(1) N(2) C(4) . . . . 71.9(5) no
O(2) Os(1) N(2) C(5) . . . . -167.3(5) no
O(2) Os(1) N(2) C(6) . . . . -45.4(5) no
O(3) Os(1) O(4) C(8) . . . . 14.1(4) no
O(3) Os(1) N(1) C(1) . . . . 48.4(5) no
O(3) Os(1) N(1) C(2) . . . . -73.7(5) no
O(3) Os(1) N(1) C(3) . . . . 165.6(5) no
O(3) Os(1) N(2) C(4) . . . . -11(14) no
O(3) Os(1) N(2) C(5) . . . . 109(13) no
O(3) Os(1) N(2) C(6) . . . . -128(13) no
O(3) C(7) C(8) O(4) . . . . 47.9(6) no
O(3) C(7) C(8) C(9) . . . . 168.1(5) no
O(3) C(7) C(12) C(11) . . . . -171.7(5) no
O(4) Os(1) O(3) C(7) . . . . 13.3(4) no
O(4) Os(1) N(1) C(1) . . . . -117(10) no
O(4) Os(1) N(1) C(2) . . . . 120(10) no
O(4) Os(1) N(1) C(3) . . . . 0(10) no
O(4) Os(1) N(2) C(4) . . . . 166.8(5) no
O(4) Os(1) N(2) C(5) . . . . -72.4(5) no
O(4) Os(1) N(2) C(6) . . . . 49.5(5) no
O(4) C(8) C(7) C(12) . . . . -75.6(7) no
O(4) C(8) C(9) N(3) . . . . -50.6(7) no
O(4) C(8) C(9) C(10) . . . . 72.5(7) no
O(5) C(13) N(3) C(9) . . . . -1(1) no
N(1) Os(1) O(3) C(7) . . . . -166.4(4) no
N(1) Os(1) O(4) C(8) . . . . 179(10) no
N(1) Os(1) N(2) C(4) . . . . -13.5(5) no
N(1) Os(1) N(2) C(5) . . . . 107.3(5) no
N(1) Os(1) N(2) C(6) . . . . -130.8(5) no
N(1) C(3) C(4) N(2) . . . . -59.7(9) no
N(2) Os(1) O(3) C(7) . . . . -168(13) no
N(2) Os(1) O(4) C(8) . . . . -165.8(4) no
N(2) Os(1) N(1) C(1) . . . . -131.7(5) no
N(2) Os(1) N(1) C(2) . . . . 106.3(5) no
N(2) Os(1) N(1) C(3) . . . . -14.5(5) no
N(3) C(9) C(8) C(7) . . . . -171.2(5) no
N(3) C(9) C(10) C(11) . . . . 177.7(5) no
C(1) N(1) C(3) C(4) . . . . 160.7(6) no
C(2) N(1) C(3) C(4) . . . . -80.5(8) no
C(3) C(4) N(2) C(5) . . . . -80.3(8) no
C(3) C(4) N(2) C(6) . . . . 160.8(7) no
C(7) C(8) C(9) C(10) . . . . -48.2(8) no
C(7) C(12) C(11) C(10) . . . . 59.1(7) no
C(7) C(12) C(11) C(15) . . . . -174.5(6) no
C(8) C(7) C(12) C(11) . . . . -51.0(8) no
C(8) C(9) N(3) C(13) . . . . -158.9(6) no
C(8) C(9) C(10) C(11) . . . . 57.9(7) no
C(9) N(3) C(13) C(14) . . . . -178.8(6) no
C(9) C(8) C(7) C(12) . . . . 44.6(8) no
C(9) C(10) C(11) C(12) . . . . -62.3(7) no
C(9) C(10) C(11) C(15) . . . . 170.7(5) no
C(10) C(9) N(3) C(13) . . . . 78.1(8) no
C(10) C(11) C(15) C(16) . . . . -61.4(7) no
C(10) C(11) C(15) C(17) . . . . 59.4(8) no
C(10) C(11) C(15) C(18) . . . . 179.5(6) no
C(12) C(11) C(15) C(16) . . . . 175.1(6) no
C(12) C(11) C(15) C(17) . . . . -64.1(8) no
C(12) C(11) C(15) C(18) . . . . 56.0(8) no
